data_1543522
loop_
_publ_author_name
'Tilset, B. Gilbu'
'Fjellvag, H.'
'Kjekshus, A.'
'Hauback, B. C.'

_publ_section_title
;
 Properties of LaCo(1-t)Cr(t)O3. IV. Structure and Magnetism
;
_journal_name_full 'Acta Chemica Scandinavica'
_journal_page_first 733
_journal_page_last 744
_journal_paper_doi 10.3891/acta.chem.scand.52-0733
_journal_volume 52
_journal_year 1998
_chemical_formula_sum 'Co0.1 Cr0.9 La O3'
_chemical_formula_weight 239.593
_space_group_IT_number 62
_symmetry_cell_setting orthorhombic
_symmetry_Int_Tables_number 62
_symmetry_space_group_name_Hall '-P 2ac 2n'
_symmetry_space_group_name_H-M 'P n m a'
_cell_angle_alpha 90
_cell_angle_beta 90
_cell_angle_gamma 90
_cell_formula_units_Z 4
_cell_length_a 5.4624(4)
_cell_length_b 7.7391(10)
_cell_length_c 5.5055(7)
_cell_volume 232.74(5)
_diffrn_ambient_temperature 120
_diffrn_radiation_probe neutron
_diffrn_radiation_wavelength 1.825
_exptl_crystal_density_diffrn 6.838
_cod_data_source_file Acta-Chem-Scand-1998-52-733-744-2.cif
_cod_data_source_block 2
_cod_depositor_comments
;
Neutron powder diffraction
Thermal parameters and R values not provided in the paper
;
_cod_database_code 1543522

loop_
_symmetry_equiv_pos_site_id
_symmetry_equiv_pos_as_xyz
1 x,y,z
2 1/2-x,-y,1/2+z
3 1/2+x,1/2-y,1/2-z
4 -x,1/2+y,-z
5 -x,-y,-z
6 1/2+x,y,1/2-z
7 1/2-x,1/2+y,1/2+z
8 x,1/2-y,z

loop_
_atom_site_label
_atom_site_type_symbol
_atom_site_thermal_displace_type
_atom_site_fract_x
_atom_site_fract_y
_atom_site_fract_z
_atom_site_occupancy
_atom_site_U_iso_or_equiv
_atom_site_calc_flag
_atom_site_refinement_flags
_atom_site_disorder_assembly
_atom_site_disorder_group
La La Uiso 0.0208(6) 0.25000 -0.0008(10) 1.000 0.0230 . . . .
Cr Cr Uiso 0.00000 0.00000 0.50000 0.900 0.0230 . . . .
Co Co Uiso 0.00000 0.00000 0.50000 0.100 0.0230 . . . .
O1 O Uiso 0.4941(9) 0.25000 0.0613(11) 1.000 0.0230 . . . .
O2 O Uiso 0.2271(7) 0.5359(5) 0.2269(7) 1.000 0.0230 . . . .

loop_
_geom_angle_atom_site_label_1
_geom_angle_atom_site_label_2
_geom_angle_atom_site_label_3
_geom_angle
_geom_angle_site_symmetry_1
_geom_angle_site_symmetry_2
_geom_angle_site_symmetry_3
_geom_angle_publ_flag
O1 La O2 62.57(12) . . . yes
O1 La O1 165.7(3) . . 1_455 yes
O1 La O2 63.56(15) . . 2_564 yes
O1 La O1 85.9(2) . . 3_455 yes
O1 La O2 127.46(16) . . 4_545 yes
O1 La O2 127.46(16) . . 5_565 yes
O1 La O2 63.56(15) . . 7_544 yes
O1 La O2 62.57(12) . . 8_555 yes
O1 La O2 110.43(15) 1_455 . . yes
O2 La O2 62.79(12) . . 2_564 yes
O1 La O2 64.82(14) 3_455 . . yes
O2 La O2 168.70(17) . . 4_545 yes
O2 La O2 85.17(12) . . 5_565 yes
O2 La O2 123.16(17) . . 7_544 yes
O2 La O2 105.40(19) . . 8_555 yes
O1 La O2 126.04(16) 1_455 . 2_564 yes
O1 La O1 79.8(2) 1_455 . 3_455 yes
O1 La O2 61.06(14) 1_455 . 4_545 yes
O1 La O2 61.06(14) 1_455 . 5_565 yes
O1 La O2 126.04(16) 1_455 . 7_544 yes
O1 La O2 110.43(15) 1_455 . 8_555 yes
O1 La O2 126.99(17) 3_455 . 2_564 yes
O2 La O2 115.0(2) 2_564 . 4_545 yes
O2 La O2 64.99(15) 2_564 . 5_565 yes
O2 La O2 78.29(17) 2_564 . 7_544 yes
O2 La O2 123.16(17) 2_564 . 8_555 yes
O1 La O2 117.97(18) 3_455 . 4_545 yes
O1 La O2 117.97(18) 3_455 . 5_565 yes
O1 La O2 126.99(17) 3_455 . 7_544 yes
O1 La O2 64.82(14) 3_455 . 8_555 yes
O2 La O2 84.03(19) 4_545 . 5_565 yes
O2 La O2 64.99(15) 4_545 . 7_544 yes
O2 La O2 85.17(12) 4_545 . 8_555 yes
O2 La O2 115.0(2) 5_565 . 7_544 yes
O2 La O2 168.70(17) 5_565 . 8_555 yes
O2 La O2 62.79(12) 7_544 . 8_555 yes
O1 Co O1 180.00 2_555 . 3_455 yes
O1 Co O2 88.99(19) 2_555 . 3_455 yes
O1 Co O2 91.0(2) 2_555 . 4_546 yes
O1 Co O2 91.01(19) 2_555 . 7_545 yes
O1 Co O2 89.0(2) 2_555 . 8_555 yes
O1 Co O2 91.01(19) 3_455 . 3_455 yes
O1 Co O2 89.0(2) 3_455 . 4_546 yes
O1 Co O2 88.99(19) 3_455 . 7_545 yes
O1 Co O2 91.0(2) 3_455 . 8_555 yes
O2 Co O2 91.57(16) 3_455 . 4_546 yes
O2 Co O2 180.00 3_455 . 7_545 yes
O2 Co O2 88.43(16) 3_455 . 8_555 yes
O2 Co O2 88.43(16) 4_546 . 7_545 yes
O2 Co O2 180.00 4_546 . 8_555 yes
O2 Co O2 91.57(16) 7_545 . 8_555 yes
O1 Cr O1 180.00 2_555 . 3_455 yes
O1 Cr O2 88.99(19) 2_555 . 3_455 yes
O1 Cr O2 91.0(2) 2_555 . 4_546 yes
O1 Cr O2 91.01(19) 2_555 . 7_545 yes
O1 Cr O2 89.0(2) 2_555 . 8_555 yes
O1 Cr O2 91.01(19) 3_455 . 3_455 yes
O1 Cr O2 89.0(2) 3_455 . 4_546 yes
O1 Cr O2 88.99(19) 3_455 . 7_545 yes
O1 Cr O2 91.0(2) 3_455 . 8_555 yes
O2 Cr O2 91.57(16) 3_455 . 4_546 yes
O2 Cr O2 180.00 3_455 . 7_545 yes
O2 Cr O2 88.43(16) 3_455 . 8_555 yes
O2 Cr O2 88.43(16) 4_546 . 7_545 yes
O2 Cr O2 180.00 4_546 . 8_555 yes
O2 Cr O2 91.57(16) 7_545 . 8_555 yes
La O1 La 165.7(3) . . 1_655 yes
La O1 Cr 89.64(15) . . 2_554 yes
La O1 La 101.0(2) . . 3_555 yes
La O1 Cr 89.64(15) . . 3_555 yes
La O1 Cr 87.90(15) 1_655 . 2_554 yes
La O1 La 93.3(2) 1_655 . 3_555 yes
La O1 Cr 87.90(15) 1_655 . 3_555 yes
La O1 Cr 99.82(17) 3_555 . 2_554 yes
Cr O1 Cr 160.1(3) 2_554 . 3_555 yes
La O1 Cr 99.82(17) 3_555 . 3_555 yes
La O2 La 166.44(19) . . 2_565 yes
La O2 Cr 84.74(16) . . 3_555 yes
La O2 La 94.83(16) . . 4_555 yes
La O2 Cr 88.66(17) . . 4_556 yes
La O2 Cr 93.12(17) 2_565 . 3_555 yes
La O2 La 98.72(16) 2_565 . 4_555 yes
La O2 Cr 89.05(17) 2_565 . 4_556 yes
La O2 Cr 100.95(19) 4_555 . 3_555 yes
Cr O2 Cr 160.7(2) 3_555 . 4_556 yes
La O2 Cr 97.69(18) 4_555 . 4_556 yes

loop_
_geom_bond_atom_site_label_1
_geom_bond_atom_site_label_2
_geom_bond_distance
_geom_bond_site_symmetry_1
_geom_bond_site_symmetry_2
_geom_bond_publ_flag
La O1 2.608(6) . . yes
La O2 2.782(5) . . yes
La O1 2.897(6) . 1_455 yes
La O2 2.625(5) . 2_564 yes
La O1 2.424(8) . 3_455 yes
La O2 2.476(5) . 4_545 yes
La O2 2.476(5) . 5_565 yes
La O2 2.625(5) . 7_544 yes
La O2 2.782(5) . 8_555 yes
Co O1 1.9643(11) . 3_455 yes
Co O2 1.965(4) . 3_455 yes
Co O2 1.969(4) . 4_546 yes
Co O2 1.965(4) . 7_545 yes
Co O2 1.969(4) . 8_555 yes
Co O1 1.9643(11) . 2_555 yes
Cr O2 1.969(4) . 8_555 yes
Cr O1 1.9643(11) . 2_555 yes
Cr O1 1.9643(11) . 3_455 yes
Cr O2 1.965(4) . 3_455 yes
Cr O2 1.969(4) . 4_546 yes
Cr O2 1.965(4) . 7_545 yes
